data_2023337
loop_
_publ_author_name
'Gurbanov, Atash V.'
'H\"okelek, Tuncer'
'Mammadova, Gunay Z.'
'Hasanov, Khudayar I.'
'Javadzade, Tahir A.'
'Belay, Alebel N.'

_publ_section_title
;
 Crystal structure and Hirshfeld surface analysis of supramolecular
 aggregate of 2,2,6,6-tetramethylpiperidin-1-ium bromide with
 1,2,3,4-tetrafluoro-5,6-diiodobenzene
;
_journal_coeditor_code YZ2062
_journal_issue 1
_journal_name_full 'Acta Crystallographica Section E Crystallographic Communications'
_journal_paper_doi 10.1107/S2056989024011502
_journal_volume 81
_journal_year 2025
_chemical_formula_iupac 'C9 H20 N +, Br -, C6 F4 I2'
_chemical_formula_moiety 'C9 H20 N +, Br -, C6 F4 I2'
_chemical_formula_sum 'C15 H20 Br F4 I2 N'
_chemical_formula_weight 624.03
_space_group_crystal_system monoclinic
_space_group_IT_number 15
_space_group_name_Hall '-C 2yc'
_space_group_name_H-M_alt 'C 1 2/c 1'
_atom_sites_solution_hydrogens mixed
_audit_creation_method SHELXL-2018/3
_cell_angle_alpha 90
_cell_angle_beta 108.5330(10)
_cell_angle_gamma 90
_cell_formula_units_Z 8
_cell_length_a 29.0324(8)
_cell_length_b 9.1477(2)
_cell_length_c 15.0296(4)
_cell_measurement_reflns_used 8061
_cell_measurement_temperature 150(2)
_cell_measurement_theta_max 26.42
_cell_measurement_theta_min 2.35
_cell_volume 3784.56(17)
_computing_cell_refinement
;
SAINT (Bruker, 2014)
;
_computing_data_collection
;
APEX4 (Bruker, 2014)
;
_computing_data_reduction
;
SAINT (Bruker, 2014)
;
_computing_molecular_graphics
;
SHELXTL (Sheldrick, 2008)
;
_computing_publication_material
;
SHELXTL (Sheldrick, 2008)
;
_computing_structure_refinement
;
<i>SHELXL2019/1</i> (Sheldrick, 2015b)
;
_computing_structure_solution
;
<i>SHELXT2019/1</i> (Sheldrick, 2015a)
;
_diffrn_ambient_temperature 150(2)
_diffrn_measured_fraction_theta_full 0.996
_diffrn_measured_fraction_theta_max 0.994
_diffrn_measurement_device_type 'Bruker APEXII CCD'
_diffrn_measurement_method '\f and \w scans'
_diffrn_radiation_type MoK\a
_diffrn_radiation_wavelength 0.71073
_diffrn_reflns_av_R_equivalents 0.0217
_diffrn_reflns_av_unetI/netI 0.0213
_diffrn_reflns_limit_h_max 33
_diffrn_reflns_limit_h_min -36
_diffrn_reflns_limit_k_max 11
_diffrn_reflns_limit_k_min -11
_diffrn_reflns_limit_l_max 18
_diffrn_reflns_limit_l_min -18
_diffrn_reflns_number 14152
_diffrn_reflns_theta_full 25.242
_diffrn_reflns_theta_max 26.456
_diffrn_reflns_theta_min 2.622
_exptl_absorpt_coefficient_mu 5.469
_exptl_absorpt_correction_T_max 0.4230
_exptl_absorpt_correction_T_min 0.3418
_exptl_absorpt_correction_type multi-scan
_exptl_absorpt_process_details
;
(SADABS; Krause <i>et al.</i>,  2015)
;
_exptl_crystal_colour orange
_exptl_crystal_density_diffrn 2.190
_exptl_crystal_description prism
_exptl_crystal_F_000 2352
_exptl_crystal_size_max 0.250
_exptl_crystal_size_mid 0.210
_exptl_crystal_size_min 0.190
_refine_diff_density_max 1.503
_refine_diff_density_min -0.694
_refine_ls_extinction_method none
_refine_ls_goodness_of_fit_ref 1.100
_refine_ls_hydrogen_treatment mixed
_refine_ls_matrix_type full
_refine_ls_number_parameters 220
_refine_ls_number_reflns 3877
_refine_ls_number_restraints 2
_refine_ls_restrained_S_all 1.100
_refine_ls_R_factor_all 0.0312
_refine_ls_R_factor_gt 0.0262
_refine_ls_shift/su_max 0.003
_refine_ls_shift/su_mean 0.000
_refine_ls_structure_factor_coef Fsqd
_refine_ls_weighting_details 'w=1/[\s^2^(Fo^2^)+(0.0297P)^2^+23.4044P] where P=(Fo^2^+2Fc^2^)/3'
_refine_ls_weighting_scheme calc
_refine_ls_wR_factor_gt 0.0670
_refine_ls_wR_factor_ref 0.0692
_reflns_number_gt 3480
_reflns_number_total 3877
_reflns_threshold_expression 'I > 2\s(I)'
_cod_data_source_file yz2062.cif
_cod_data_source_block I
_cod_original_sg_symbol_H-M 'C 2/c'
_cod_database_code 2023337
_shelx_space_group_comment
;
The symmetry employed for this shelxl refinement is uniquely defined
by the following loop, which should always be used as a source of
symmetry information in preference to the above space-group names.
They are only intended as comments.
;
_shelx_estimated_absorpt_t_min 0.342
_shelx_estimated_absorpt_t_max 0.423

loop_
_space_group_symop_operation_xyz
'x, y, z'
'-x, y, -z+1/2'
'x+1/2, y+1/2, z'
'-x+1/2, y+1/2, -z+1/2'
'-x, -y, -z'
'x, -y, z-1/2'
'-x+1/2, -y+1/2, -z'
'x+1/2, -y+1/2, z-1/2'

loop_
_atom_site_type_symbol
_atom_site_label
_atom_site_fract_x
_atom_site_fract_y
_atom_site_fract_z
_atom_site_U_iso_or_equiv
_atom_site_adp_type
_atom_site_calc_flag
_atom_site_occupancy
_atom_site_disorder_assembly
_atom_site_disorder_group
I I1 0.58724(2) 0.50666(3) 0.95416(2) 0.02186(8) Uani d 1 . .
I I2 0.49598(2) 0.20828(3) 0.88878(2) 0.03147(9) Uani d 1 . .
Br Br1 0.70229(2) 0.44644(4) 1.06238(3) 0.02025(10) Uani d 1 . .
F F1 0.39660(9) 0.3559(3) 0.7874(2) 0.0358(6) Uani d 1 . .
F F2 0.36882(9) 0.6336(3) 0.7483(2) 0.0385(7) Uani d 1 . .
F F3 0.43515(10) 0.8520(3) 0.7953(2) 0.0402(7) Uani d 1 . .
F F4 0.52828(10) 0.7943(3) 0.8811(2) 0.0350(6) Uani d 1 . .
N N1 0.20902(12) 0.4228(4) 0.5387(2) 0.0168(7) Uani d 1 . .
C C1 0.41559(15) 0.6043(5) 0.7915(3) 0.0273(10) Uani d 1 . .
C C2 0.43063(15) 0.4616(5) 0.8126(3) 0.0251(9) Uani d 1 . .
C C3 0.47865(15) 0.4272(5) 0.8587(3) 0.0223(8) Uani d 1 . .
C C4 0.51296(14) 0.5399(5) 0.8839(3) 0.0208(8) Uani d 1 . .
C C5 0.49698(15) 0.6813(5) 0.8607(3) 0.0247(9) Uani d 1 . .
C C6 0.44896(16) 0.7134(5) 0.8155(3) 0.0285(10) Uani d 1 . .
C C7 0.12586(15) 0.4790(5) 0.5367(3) 0.0258(9) Uani d 1 . .
H H7A 0.095235 0.529016 0.501617 0.031 Uiso calc 1 . .
H H7B 0.117866 0.376129 0.546160 0.031 Uiso calc 1 . .
C C8 0.16011(14) 0.4814(4) 0.4774(3) 0.0203(8) Uani d 1 . .
C C9 0.23227(14) 0.4809(4) 0.6381(3) 0.0200(8) Uani d 1 . .
C C10 0.19400(15) 0.4749(5) 0.6869(3) 0.0241(9) Uani d 1 . .
H H10A 0.207115 0.520952 0.749488 0.029 Uiso calc 1 . .
H H10B 0.186794 0.371383 0.696339 0.029 Uiso calc 1 . .
C C11 0.14695(15) 0.5518(5) 0.6321(3) 0.0270(9) Uani d 1 . .
H H11A 0.123373 0.545906 0.667202 0.032 Uiso calc 1 . .
H H11B 0.153481 0.656302 0.623706 0.032 Uiso calc 1 . .
C C12 0.25235(15) 0.6339(5) 0.6354(3) 0.0261(9) Uani d 1 . .
H H12A 0.273188 0.661239 0.698410 0.039 Uiso calc 1 . .
H H12B 0.225401 0.703502 0.614153 0.039 Uiso calc 1 . .
H H12C 0.271380 0.635554 0.592027 0.039 Uiso calc 1 . .
C C13 0.27448(14) 0.3797(5) 0.6841(3) 0.0249(9) Uani d 1 . .
H H13A 0.289234 0.407421 0.750087 0.037 Uiso calc 1 . .
H H13B 0.298770 0.387430 0.651613 0.037 Uiso calc 1 . .
H H13C 0.262726 0.278711 0.680484 0.037 Uiso calc 1 . .
C C14 0.16547(16) 0.6325(5) 0.4403(3) 0.0290(10) Uani d 1 . .
H H14A 0.191404 0.631076 0.411518 0.043 Uiso calc 1 . .
H H14B 0.173643 0.702913 0.492089 0.043 Uiso calc 1 . .
H H14C 0.134833 0.661096 0.393177 0.043 Uiso calc 1 . .
C C15 0.14272(15) 0.3773(5) 0.3950(3) 0.0245(9) Uani d 1 . .
H H15A 0.165817 0.377765 0.359601 0.037 Uiso calc 1 . .
H H15B 0.110710 0.408459 0.354083 0.037 Uiso calc 1 . .
H H15C 0.140398 0.278296 0.418190 0.037 Uiso calc 1 . .
H H1A 0.2074(14) 0.330(2) 0.544(3) 0.010(10) Uiso d 1 . .
H H1B 0.2309(15) 0.451(6) 0.517(4) 0.040(15) Uiso d 1 . .

loop_
_atom_site_aniso_label
_atom_site_aniso_U_11
_atom_site_aniso_U_22
_atom_site_aniso_U_33
_atom_site_aniso_U_12
_atom_site_aniso_U_13
_atom_site_aniso_U_23
I1 0.01724(13) 0.02663(16) 0.02143(14) -0.00053(10) 0.00575(10) -0.00051(11)
I2 0.03171(16) 0.02433(16) 0.03802(18) -0.00134(12) 0.01060(13) 0.00187(12)
Br1 0.01935(19) 0.0180(2) 0.0230(2) 0.00066(15) 0.00620(16) -0.00154(16)
F1 0.0249(13) 0.0378(16) 0.0414(16) -0.0114(12) 0.0058(12) 0.0024(13)
F2 0.0188(12) 0.0524(18) 0.0406(16) 0.0086(12) 0.0040(11) 0.0072(14)
F3 0.0398(15) 0.0286(15) 0.0507(18) 0.0130(12) 0.0121(14) 0.0063(14)
F4 0.0361(14) 0.0235(14) 0.0428(16) -0.0082(11) 0.0091(12) -0.0004(12)
N1 0.0200(17) 0.0119(17) 0.0199(17) -0.0013(13) 0.0083(14) 0.0011(13)
C1 0.020(2) 0.041(3) 0.022(2) 0.0036(18) 0.0077(17) 0.0035(19)
C2 0.020(2) 0.035(2) 0.021(2) -0.0069(18) 0.0077(17) 0.0000(18)
C3 0.025(2) 0.023(2) 0.019(2) 0.0004(17) 0.0087(17) 0.0012(17)
C4 0.0174(19) 0.026(2) 0.020(2) -0.0006(16) 0.0067(16) -0.0018(17)
C5 0.025(2) 0.029(2) 0.022(2) -0.0012(18) 0.0087(17) -0.0022(18)
C6 0.029(2) 0.032(3) 0.026(2) 0.0066(19) 0.0115(19) 0.0037(19)
C7 0.020(2) 0.026(2) 0.030(2) 0.0017(17) 0.0072(18) 0.0010(19)
C8 0.0186(19) 0.017(2) 0.025(2) 0.0028(15) 0.0069(16) 0.0021(17)
C9 0.0211(19) 0.020(2) 0.0185(19) -0.0034(16) 0.0057(16) -0.0031(16)
C10 0.026(2) 0.026(2) 0.024(2) -0.0024(17) 0.0127(18) -0.0027(18)
C11 0.025(2) 0.029(2) 0.030(2) 0.0013(18) 0.0128(18) -0.0042(19)
C12 0.022(2) 0.024(2) 0.034(2) -0.0055(17) 0.0112(18) -0.0086(19)
C13 0.021(2) 0.029(2) 0.023(2) 0.0007(17) 0.0048(17) -0.0022(18)
C14 0.031(2) 0.020(2) 0.034(2) 0.0040(18) 0.0088(19) 0.0077(19)
C15 0.024(2) 0.023(2) 0.023(2) -0.0002(17) 0.0030(17) 0.0022(17)

loop_
_atom_type_symbol
_atom_type_description
_atom_type_scat_dispersion_real
_atom_type_scat_dispersion_imag
_atom_type_scat_source
C C 0.0033 0.0016 'International Tables Vol C Tables 4.2.6.8 and 6.1.1.4'
H H 0.0000 0.0000 'International Tables Vol C Tables 4.2.6.8 and 6.1.1.4'
F F 0.0171 0.0103 'International Tables Vol C Tables 4.2.6.8 and 6.1.1.4'
Br Br -0.2901 2.4595 'International Tables Vol C Tables 4.2.6.8 and 6.1.1.4'
I I -0.4742 1.8119 'International Tables Vol C Tables 4.2.6.8 and 6.1.1.4'
N N 0.0061 0.0033 'International Tables Vol C Tables 4.2.6.8 and 6.1.1.4'

loop_
_geom_angle_atom_site_label_1
_geom_angle_atom_site_label_2
_geom_angle_atom_site_label_3
_geom_angle_site_symmetry_1
_geom_angle_site_symmetry_3
_geom_angle
_geom_angle_publ_flag
C8 N1 C9 . . 120.4(3) ?
C8 N1 H1A . . 110(3) ?
C9 N1 H1A . . 106(3) ?
C8 N1 H1B . . 109(4) ?
C9 N1 H1B . . 97(4) ?
H1A N1 H1B . . 114(5) ?
F2 C1 C6 . . 120.8(4) ?
F2 C1 C2 . . 120.1(4) ?
C6 C1 C2 . . 119.2(4) ?
F1 C2 C1 . . 117.6(4) ?
F1 C2 C3 . . 120.7(4) ?
C1 C2 C3 . . 121.7(4) ?
C2 C3 C4 . . 119.1(4) ?
C2 C3 I2 . . 117.7(3) ?
C4 C3 I2 . . 123.3(3) ?
C5 C4 C3 . . 117.9(4) ?
C5 C4 I1 . . 118.1(3) ?
C3 C4 I1 . . 124.0(3) ?
F4 C5 C6 . . 117.0(4) ?
F4 C5 C4 . . 120.9(4) ?
C6 C5 C4 . . 122.1(4) ?
F3 C6 C1 . . 120.0(4) ?
F3 C6 C5 . . 119.9(4) ?
C1 C6 C5 . . 120.0(4) ?
C11 C7 C8 . . 113.6(4) ?
C11 C7 H7A . . 108.8 ?
C8 C7 H7A . . 108.8 ?
C11 C7 H7B . . 108.8 ?
C8 C7 H7B . . 108.8 ?
H7A C7 H7B . . 107.7 ?
C15 C8 C14 . . 108.6(4) ?
C15 C8 N1 . . 106.1(3) ?
C14 C8 N1 . . 111.0(3) ?
C15 C8 C7 . . 110.9(3) ?
C14 C8 C7 . . 112.9(3) ?
N1 C8 C7 . . 107.2(3) ?
C10 C9 C13 . . 111.6(3) ?
C10 C9 C12 . . 113.1(3) ?
C13 C9 C12 . . 108.2(3) ?
C10 C9 N1 . . 107.3(3) ?
C13 C9 N1 . . 106.0(3) ?
C12 C9 N1 . . 110.4(3) ?
C9 C10 C11 . . 113.0(4) ?
C9 C10 H10A . . 109.0 ?
C11 C10 H10A . . 109.0 ?
C9 C10 H10B . . 109.0 ?
C11 C10 H10B . . 109.0 ?
H10A C10 H10B . . 107.8 ?
C7 C11 C10 . . 109.3(3) ?
C7 C11 H11A . . 109.8 ?
C10 C11 H11A . . 109.8 ?
C7 C11 H11B . . 109.8 ?
C10 C11 H11B . . 109.8 ?
H11A C11 H11B . . 108.3 ?
C9 C12 H12A . . 109.5 ?
C9 C12 H12B . . 109.5 ?
H12A C12 H12B . . 109.5 ?
C9 C12 H12C . . 109.5 ?
H12A C12 H12C . . 109.5 ?
H12B C12 H12C . . 109.5 ?
C9 C13 H13A . . 109.5 ?
C9 C13 H13B . . 109.5 ?
H13A C13 H13B . . 109.5 ?
C9 C13 H13C . . 109.5 ?
H13A C13 H13C . . 109.5 ?
H13B C13 H13C . . 109.5 ?
C8 C14 H14A . . 109.5 ?
C8 C14 H14B . . 109.5 ?
H14A C14 H14B . . 109.5 ?
C8 C14 H14C . . 109.5 ?
H14A C14 H14C . . 109.5 ?
H14B C14 H14C . . 109.5 ?
C8 C15 H15A . . 109.5 ?
C8 C15 H15B . . 109.5 ?
H15A C15 H15B . . 109.5 ?
C8 C15 H15C . . 109.5 ?
H15A C15 H15C . . 109.5 ?
H15B C15 H15C . . 109.5 ?

loop_
_geom_bond_atom_site_label_1
_geom_bond_atom_site_label_2
_geom_bond_site_symmetry_2
_geom_bond_distance
_geom_bond_publ_flag
I1 C4 . 2.100(4) ?
I2 C3 . 2.080(4) ?
F1 C2 . 1.348(5) ?
F2 C1 . 1.333(5) ?
F3 C6 . 1.335(5) ?
F4 C5 . 1.346(5) ?
N1 C8 . 1.523(5) ?
N1 C9 . 1.526(5) ?
N1 H1A . 0.860(19) ?
N1 H1B . 0.846(19) ?
C1 C6 . 1.357(7) ?
C1 C2 . 1.381(7) ?
C2 C3 . 1.382(6) ?
C3 C4 . 1.399(6) ?
C4 C5 . 1.381(6) ?
C5 C6 . 1.375(6) ?
C7 C11 . 1.522(6) ?
C7 C8 . 1.531(6) ?
C7 H7A . 0.9900 ?
C7 H7B . 0.9900 ?
C8 C15 . 1.516(6) ?
C8 C14 . 1.517(6) ?
C9 C10 . 1.514(5) ?
C9 C13 . 1.516(6) ?
C9 C12 . 1.522(6) ?
C10 C11 . 1.525(6) ?
C10 H10A . 0.9900 ?
C10 H10B . 0.9900 ?
C11 H11A . 0.9900 ?
C11 H11B . 0.9900 ?
C12 H12A . 0.9800 ?
C12 H12B . 0.9800 ?
C12 H12C . 0.9800 ?
C13 H13A . 0.9800 ?
C13 H13B . 0.9800 ?
C13 H13C . 0.9800 ?
C14 H14A . 0.9800 ?
C14 H14B . 0.9800 ?
C14 H14C . 0.9800 ?
C15 H15A . 0.9800 ?
C15 H15B . 0.9800 ?
C15 H15C . 0.9800 ?

loop_
_geom_contact_atom_site_label_1
_geom_contact_atom_site_label_2
_geom_contact_distance
_geom_contact_site_symmetry_1
_geom_contact_site_symmetry_2
_geom_contact_publ_flag
I1 F4 3.138(3) . . yes
I1 I2 3.7118(4) . . yes
I2 F1 3.111(3) . . yes
H1A Br1 2.56 . 8_455 yes
H13C Br1 2.91 . 8_455 yes
H1B Br1 2.58(5) . 2_656 yes
F1 F2 2.670(4) . . yes
F2 F3 2.709(4) . . yes
F3 F4 2.654(4) . . yes
F2 H12A 2.65 . . yes
H11A F3 2.63 . 4_546 yes
C12 C14 3.203(6) . . yes
C11 H12B 2.76 . . yes
C11 H14B 2.83 . . yes
C12 H11B 2.83 . . yes
C12 H14B 2.67 . . yes
C14 H12B 2.72 . . yes
C14 H11B 2.90 . . yes
H1A H13C 2.22 . . yes
H1A H15C 2.30 . . yes
H1B H12C 2.16 . . yes
H1B H14A 2.32 . . yes
H7B H15C 2.40 . . yes
H11B H12B 2.19 . . yes
H11B H14B 2.27 . . yes
H12B H14B 1.97 . . yes

loop_
_geom_hbond_atom_site_label_D
_geom_hbond_atom_site_label_H
_geom_hbond_atom_site_label_A
_geom_hbond_site_symmetry_A
_geom_hbond_distance_DH
_geom_hbond_distance_HA
_geom_hbond_distance_DA
_geom_hbond_angle_DHA
_geom_hbond_publ_flag
N1 H1A Br1 8_455 0.860(19) 2.55(2) 3.409(3) 179(4) yes
N1 H1B Br1 2_656 0.846(19) 2.58(3) 3.387(3) 161(5) yes
C13 H13C Br1 8_455 0.98 2.91 3.769(4) 146.3 yes

loop_
_geom_torsion_atom_site_label_1
_geom_torsion_atom_site_label_2
_geom_torsion_atom_site_label_3
_geom_torsion_atom_site_label_4
_geom_torsion_site_symmetry_1
_geom_torsion_site_symmetry_2
_geom_torsion_site_symmetry_3
_geom_torsion_site_symmetry_4
_geom_torsion
_geom_torsion_publ_flag
F2 C1 C2 F1 . . . . 0.4(6) ?
C6 C1 C2 F1 . . . . -179.7(4) ?
F2 C1 C2 C3 . . . . -178.9(4) ?
C6 C1 C2 C3 . . . . 1.0(6) ?
F1 C2 C3 C4 . . . . -179.9(4) ?
C1 C2 C3 C4 . . . . -0.6(6) ?
F1 C2 C3 I2 . . . . -0.7(5) ?
C1 C2 C3 I2 . . . . 178.6(3) ?
C2 C3 C4 C5 . . . . -0.4(6) ?
I2 C3 C4 C5 . . . . -179.5(3) ?
C2 C3 C4 I1 . . . . 180.0(3) ?
I2 C3 C4 I1 . . . . 0.9(5) ?
C3 C4 C5 F4 . . . . -178.6(4) ?
I1 C4 C5 F4 . . . . 1.1(5) ?
C3 C4 C5 C6 . . . . 1.0(6) ?
I1 C4 C5 C6 . . . . -179.4(3) ?
F2 C1 C6 F3 . . . . -0.4(6) ?
C2 C1 C6 F3 . . . . 179.7(4) ?
F2 C1 C6 C5 . . . . 179.5(4) ?
C2 C1 C6 C5 . . . . -0.4(6) ?
F4 C5 C6 F3 . . . . -1.2(6) ?
C4 C5 C6 F3 . . . . 179.3(4) ?
F4 C5 C6 C1 . . . . 179.0(4) ?
C4 C5 C6 C1 . . . . -0.6(7) ?
C9 N1 C8 C15 . . . . -166.9(3) ?
C9 N1 C8 C14 . . . . 75.4(4) ?
C9 N1 C8 C7 . . . . -48.4(4) ?
C11 C7 C8 C15 . . . . 166.3(4) ?
C11 C7 C8 C14 . . . . -71.7(5) ?
C11 C7 C8 N1 . . . . 50.9(5) ?
C8 N1 C9 C10 . . . . 49.8(4) ?
C8 N1 C9 C13 . . . . 169.1(3) ?
C8 N1 C9 C12 . . . . -73.8(4) ?
C13 C9 C10 C11 . . . . -169.0(4) ?
C12 C9 C10 C11 . . . . 68.7(5) ?
N1 C9 C10 C11 . . . . -53.2(4) ?
C8 C7 C11 C10 . . . . -58.9(5) ?
C9 C10 C11 C7 . . . . 60.2(5) ?
